data_2021376
loop_
_publ_author_name
'Mao, Yimin'
'Zavalij, Peter Y.'

_publ_section_title
;
 Two- and three-dimensional coordination polymers based on zinc(II) and
 furan-2,5-dicarboxylic acid: structure variation due to metal-to-linker
 ratio
;
_journal_issue 12
_journal_name_full 'Acta Crystallographica Section C'
_journal_page_first
;
;
_journal_paper_doi 10.1107/S2053229618015759
_journal_volume 74
_journal_year 2018
_chemical_formula_iupac '(C2 H8 N)4 [Zn2 (C6 H2 O5)4]'
_chemical_formula_moiety 'Zn2 (C6 H2 O5)4 (C2 H8 N)4'
_chemical_formula_sum 'C32 H40 N4 O20 Zn2'
_chemical_formula_weight 931.42
_chemical_name_systematic
;Poly[tetrakis(dimethylazanium)
[tetrakis(\m~2~-furan-2,5-dicarboxylato-\k^2^<i>O</i>^2^:<i>O</i>^5^)dizinc(II)]]
;
_space_group_crystal_system monoclinic
_space_group_IT_number 15
_space_group_name_Hall '-C 2yc'
_space_group_name_H-M_alt 'C 1 2/c 1'
_symmetry_cell_setting monoclinic
_symmetry_space_group_name_Hall '-C 2yc'
_symmetry_space_group_name_H-M 'C 1 2/c 1'
_atom_sites_solution_hydrogens geom
_atom_sites_solution_primary direct
_atom_sites_solution_secondary difmap
_audit_creation_method 'SHELXL-2014 & ZCIF'
_cell_angle_alpha 90
_cell_angle_beta 113.4847(4)
_cell_angle_gamma 90
_cell_formula_units_Z 8
_cell_length_a 23.9306(6)
_cell_length_b 23.9322(6)
_cell_length_c 14.9917(4)
_cell_measurement_reflns_used 10240
_cell_measurement_temperature 150(2)
_cell_measurement_theta_max 32.4
_cell_measurement_theta_min 2.5
_cell_volume 7874.7(4)
_computing_cell_refinement
;
SAINT (Bruker, 2010)
;
_computing_data_collection
;
APRX2 (Bruker, 2010)
;
_computing_data_reduction
;
SAINT (Bruker, 2010)
;
_computing_molecular_graphics
;
OLEX2 (Dolomanov <i>et al.</i>,  2009), Mercury (Macrae <i>et al.</i>,
2008)
and
VESTA (Momma & Izumi, 2011)
;
_computing_publication_material
;
APEX2 (Bruker, 2010), SHELXL2014 (Sheldrick, 2015b),
PLATON (Spek, 2009) and publCIF (Westrip, 2010)
;
_computing_structure_refinement
;
SHELXL2014 (Sheldrick, 2015b)
;
_computing_structure_solution
;
SHELXT2014 (Sheldrick, 2015a)
;
_diffrn_ambient_temperature 150(2)
_diffrn_detector 'CCD area detector'
_diffrn_detector_area_resol_mean 8.333
_diffrn_measured_fraction_theta_full 0.999
_diffrn_measured_fraction_theta_max 0.990
_diffrn_measurement_device_type 'Bruker SMART APEXII CCD'
_diffrn_measurement_method '\f and \w scans'
_diffrn_measurement_specimen_support 'MiTeGen loop'
_diffrn_radiation_monochromator graphite
_diffrn_radiation_type MoK\a
_diffrn_radiation_wavelength 0.71073
_diffrn_reflns_av_R_equivalents 0.0444
_diffrn_reflns_av_unetI/netI 0.0571
_diffrn_reflns_limit_h_max 34
_diffrn_reflns_limit_h_min -35
_diffrn_reflns_limit_k_max 34
_diffrn_reflns_limit_k_min -35
_diffrn_reflns_limit_l_max 21
_diffrn_reflns_limit_l_min -22
_diffrn_reflns_number 52443
_diffrn_reflns_theta_full 25.000
_diffrn_reflns_theta_max 31.500
_diffrn_reflns_theta_min 1.638
_diffrn_source 'sealed tube'
_exptl_absorpt_coefficient_mu 1.305
_exptl_absorpt_correction_T_max 0.949
_exptl_absorpt_correction_T_min 0.775
_exptl_absorpt_correction_type analytical
_exptl_absorpt_process_details
;
(XPREP; Bruker, 2010)
;
_exptl_crystal_colour colourless
_exptl_crystal_density_diffrn 1.571
_exptl_crystal_density_method 'not measured'
_exptl_crystal_description plate
_exptl_crystal_F_000 3840
_exptl_crystal_size_max 0.26
_exptl_crystal_size_mid 0.17
_exptl_crystal_size_min 0.04
_refine_diff_density_max 1.257
_refine_diff_density_min -0.436
_refine_ls_extinction_method none
_refine_ls_goodness_of_fit_ref 1.098
_refine_ls_hydrogen_treatment constr
_refine_ls_matrix_type full
_refine_ls_number_parameters 532
_refine_ls_number_reflns 12993
_refine_ls_number_restraints 0
_refine_ls_restrained_S_all 1.098
_refine_ls_R_factor_all 0.0824
_refine_ls_R_factor_gt 0.0372
_refine_ls_shift/su_max 0.001
_refine_ls_shift/su_mean 0.000
_refine_ls_structure_factor_coef Fsqd
_refine_ls_weighting_details 'w=1/[\s^2^(Fo^2^)+(0.0023P)^2^+6.9000P] where P=(Fo^2^+2Fc^2^)/3'
_refine_ls_weighting_scheme calc
_refine_ls_wR_factor_gt 0.0628
_refine_ls_wR_factor_ref 0.0645
_reflns_number_gt 5280
_reflns_number_total 12993
_reflns_threshold_expression 'I > 2\s(I)'
_cod_data_source_file ov3119sup1.cif
_cod_data_source_block 1
_cod_original_sg_symbol_H-M C2/c
_cod_database_code 2021376
_shelx_space_group_comment
;
The symmetry employed for this shelxl refinement is uniquely defined
by the following loop, which should always be used as a source of
symmetry information in preference to the above space-group names.
They are only intended as comments.
;
_shelx_estimated_absorpt_t_min 0.728
_shelx_estimated_absorpt_t_max 0.950

loop_
_space_group_symop_operation_xyz
'x, y, z'
'-x, y, -z+1/2'
'x+1/2, y+1/2, z'
'-x+1/2, y+1/2, -z+1/2'
'-x, -y, -z'
'x, -y, z-1/2'
'-x+1/2, -y+1/2, -z'
'x+1/2, -y+1/2, z-1/2'

loop_
_atom_site_type_symbol
_atom_site_label
_atom_site_fract_x
_atom_site_fract_y
_atom_site_fract_z
_atom_site_U_iso_or_equiv
_atom_site_adp_type
_atom_site_calc_flag
_atom_site_occupancy
Zn Zn1 0.24880(2) 0.31244(2) 0.25004(2) 0.01282(12) Uani d 1
Zn Zn2 0.500000 0.06399(2) 0.250000 0.01318(14) Uani d 1
Zn Zn3 0.000000 0.06171(2) 0.250000 0.01309(14) Uani d 1
O O1A 0.32094(11) 0.26434(9) 0.31546(18) 0.0176(6) Uani d 1
O O2A 0.36043(9) 0.33271(7) 0.42596(15) 0.0211(5) Uani d 1
C C3A 0.36384(13) 0.28761(11) 0.3874(2) 0.0166(6) Uani d 1
C C4A 0.42328(13) 0.25774(11) 0.4273(2) 0.0164(6) Uani d 1
C C5A 0.47709(16) 0.27004(13) 0.5022(3) 0.0176(9) Uani d 1
H H5A 0.485086 0.300598 0.545988 0.021 Uiso calc 1
C C6A 0.51892(16) 0.22800(13) 0.5017(3) 0.0181(8) Uani d 1
H H6A 0.560478 0.225050 0.545211 0.022 Uiso calc 1
C C7A 0.48822(12) 0.19301(11) 0.4274(2) 0.0167(6) Uani d 1
O O8A 0.42898(8) 0.21053(7) 0.38013(14) 0.0160(4) Uani d 1
C C9A 0.50788(13) 0.14334(11) 0.3874(2) 0.0162(6) Uani d 1
O O10A 0.56281(8) 0.13080(8) 0.42544(15) 0.0215(5) Uani d 1
O O11A 0.46652(10) 0.11781(9) 0.31633(18) 0.0176(5) Uani d 1
O O1B 0.18488(11) 0.25644(9) 0.18466(19) 0.0186(6) Uani d 1
C C3B 0.19016(12) 0.23112(11) 0.1131(2) 0.0166(6) Uani d 1
O O2B 0.22561(9) 0.24406(8) 0.07421(15) 0.0213(5) Uani d 1
C C4B 0.15024(12) 0.18164(11) 0.0733(2) 0.0170(6) Uani d 1
C C5B 0.14337(16) 0.14663(14) -0.0019(3) 0.0188(8) Uani d 1
H H5B 0.163139 0.149376 -0.045539 0.023 Uiso calc 1
C C6B 0.10090(15) 0.10527(13) -0.0023(3) 0.0171(8) Uani d 1
H H6B 0.086758 0.074710 -0.046045 0.021 Uiso calc 1
C C7B 0.08430(12) 0.11797(11) 0.0725(2) 0.0164(6) Uani d 1
O O8B 0.11411(8) 0.16479(7) 0.11989(13) 0.0160(4) Uani d 1
C C9B 0.04462(12) 0.08835(11) 0.1127(2) 0.0168(6) Uani d 1
O O10B 0.02234(9) 0.04302(7) 0.07451(15) 0.0213(5) Uani d 1
O O11B 0.03711(10) 0.11202(9) 0.18358(18) 0.0177(5) Uani d 1
O O1C 0.20893(11) 0.36058(9) 0.31454(18) 0.0188(6) Uani d 1
O O2C 0.22469(9) 0.29314(8) 0.42659(15) 0.0213(5) Uani d 1
C C3C 0.20188(12) 0.33804(11) 0.3867(2) 0.0162(6) Uani d 1
C C4C 0.16255(12) 0.36865(11) 0.4266(2) 0.0163(6) Uani d 1
C C5C 0.14619(16) 0.35700(14) 0.5016(3) 0.0183(8) Uani d 1
H H5C 0.159552 0.326314 0.545258 0.022 Uiso calc 1
C C6C 0.10528(15) 0.39969(13) 0.5018(3) 0.0179(8) Uani d 1
H H6C 0.085703 0.403148 0.545629 0.021 Uiso calc 1
C C7C 0.09941(12) 0.43480(11) 0.4272(2) 0.0159(6) Uani d 1
O O8C 0.13433(8) 0.41634(7) 0.37979(13) 0.0158(4) Uani d 1
C C9C 0.06028(12) 0.48445(11) 0.3870(2) 0.0165(6) Uani d 1
O O10C 0.02389(9) 0.49740(8) 0.42431(15) 0.0214(5) Uani d 1
O O11C 0.06656(11) 0.50992(9) 0.31622(19) 0.0178(6) Uani d 1
O O1D 0.28125(10) 0.36821(9) 0.18571(18) 0.0185(6) Uani d 1
C C3D 0.24070(13) 0.39302(11) 0.1133(2) 0.0165(6) Uani d 1
O O2D 0.18587(8) 0.37994(8) 0.07375(15) 0.0210(5) Uani d 1
C C4D 0.26107(12) 0.44224(11) 0.0734(2) 0.0159(6) Uani d 1
C C5D 0.23017(16) 0.47734(13) -0.0017(3) 0.0173(8) Uani d 1
H H5D 0.188708 0.474397 -0.045697 0.021 Uiso calc 1
C C6D 0.27237(16) 0.51919(13) -0.0011(3) 0.0177(9) Uani d 1
H H6D 0.264607 0.550001 -0.044383 0.021 Uiso calc 1
C C7D 0.32608(13) 0.50652(11) 0.0735(2) 0.0165(6) Uani d 1
O O8D 0.31999(8) 0.45926(7) 0.12017(13) 0.0153(4) Uani d 1
C C9D 0.38583(13) 0.53592(11) 0.1130(2) 0.0165(6) Uani d 1
O O10D 0.38926(9) 0.58145(8) 0.07567(15) 0.0216(5) Uani d 1
O O11D 0.42923(10) 0.51187(9) 0.18375(19) 0.0178(6) Uani d 1
C C1E 0.32221(16) 0.14937(15) 0.1656(3) 0.0257(9) Uani d 1
H H1E1 0.358150 0.126574 0.201973 0.038 Uiso calc 1
H H1E2 0.287987 0.124920 0.128418 0.038 Uiso calc 1
H H1E3 0.311515 0.171838 0.211199 0.038 Uiso calc 1
N N2E 0.33578(13) 0.18674(11) 0.0983(2) 0.0193(7) Uani d 1
H H2E1 0.348550 0.165868 0.059260 0.023 Uiso calc 1
H H2E2 0.301092 0.204816 0.059731 0.023 Uiso calc 1
C C3E 0.38312(16) 0.22839(15) 0.1506(3) 0.0252(8) Uani d 1
H H3E1 0.367438 0.254108 0.186059 0.038 Uiso calc 1
H H3E2 0.394019 0.249453 0.103844 0.038 Uiso calc 1
H H3E3 0.419285 0.209216 0.196734 0.038 Uiso calc 1
C C1F 0.19098(17) 0.15395(14) 0.3494(3) 0.0252(8) Uani d 1
H H1F1 0.160755 0.127816 0.306204 0.038 Uiso calc 1
H H1F2 0.225145 0.132946 0.396575 0.038 Uiso calc 1
H H1F3 0.205876 0.178139 0.310871 0.038 Uiso calc 1
N N2F 0.16249(13) 0.18862(11) 0.4017(2) 0.0194(7) Uani d 1
H H2F1 0.151704 0.166340 0.441400 0.023 Uiso calc 1
H H2F2 0.190199 0.213895 0.439581 0.023 Uiso calc 1
C C3F 0.10794(16) 0.21866(15) 0.3343(3) 0.0268(9) Uani d 1
H H3F1 0.118827 0.241011 0.288792 0.040 Uiso calc 1
H H3F2 0.092500 0.243299 0.371525 0.040 Uiso calc 1
H H3F3 0.076364 0.191574 0.297866 0.040 Uiso calc 1
C C1G 0.06561(17) 0.39711(14) 0.1503(3) 0.0247(8) Uani d 1
H H1G1 0.098884 0.372030 0.188734 0.037 Uiso calc 1
H H1G2 0.032326 0.375233 0.103107 0.037 Uiso calc 1
H H1G3 0.050727 0.417024 0.193670 0.037 Uiso calc 1
N N2G 0.08809(13) 0.43795(11) 0.0982(2) 0.0196(7) Uani d 1
H H2G1 0.056321 0.459043 0.058354 0.024 Uiso calc 1
H H2G2 0.103720 0.419249 0.060536 0.024 Uiso calc 1
C C3G 0.13557(16) 0.47515(15) 0.1660(3) 0.0257(8) Uani d 1
H H3G1 0.117722 0.498372 0.201724 0.039 Uiso calc 1
H H3G2 0.151789 0.499194 0.129023 0.039 Uiso calc 1
H H3G3 0.168593 0.452498 0.212053 0.039 Uiso calc 1
C C1H 0.43391(17) 0.40512(15) 0.3345(3) 0.0261(9) Uani d 1
H H1H1 0.399976 0.382748 0.289924 0.039 Uiso calc 1
H H1H2 0.467880 0.380428 0.371829 0.039 Uiso calc 1
H H1H3 0.447177 0.431672 0.297140 0.039 Uiso calc 1
N N2H 0.41381(13) 0.43612(11) 0.4020(2) 0.0192(7) Uani d 1
H H2H1 0.444773 0.458312 0.441111 0.023 Uiso calc 1
H H2H2 0.404941 0.411359 0.440596 0.023 Uiso calc 1
C C3H 0.35951(16) 0.47112(15) 0.3494(3) 0.0246(8) Uani d 1
H H3H1 0.367924 0.496037 0.304400 0.037 Uiso calc 1
H H3H2 0.349898 0.493448 0.396285 0.037 Uiso calc 1
H H3H3 0.324798 0.447025 0.312843 0.037 Uiso calc 1

loop_
_atom_site_aniso_label
_atom_site_aniso_U_11
_atom_site_aniso_U_22
_atom_site_aniso_U_33
_atom_site_aniso_U_12
_atom_site_aniso_U_13
_atom_site_aniso_U_23
Zn1 0.0119(3) 0.0113(2) 0.0161(4) -0.00009(11) 0.0065(3) -0.00020(12)
Zn2 0.0122(3) 0.0110(3) 0.0177(4) 0.000 0.0073(3) 0.000
Zn3 0.0121(3) 0.0108(3) 0.0174(4) 0.000 0.0069(3) 0.000
O1A 0.0158(13) 0.0173(11) 0.0173(16) 0.0038(10) 0.0039(12) -0.0032(10)
O2A 0.0262(11) 0.0156(9) 0.0248(13) 0.0004(8) 0.0137(10) -0.0049(9)
C3A 0.0186(15) 0.0154(13) 0.0182(16) 0.0004(11) 0.0099(13) 0.0023(11)
C4A 0.0204(15) 0.0134(13) 0.0179(17) -0.0005(11) 0.0102(13) -0.0019(11)
C5A 0.019(2) 0.0145(17) 0.019(2) -0.0036(14) 0.0070(18) -0.0054(15)
C6A 0.0119(19) 0.0212(18) 0.017(2) -0.0014(14) 0.0013(16) 0.0006(15)
C7A 0.0135(14) 0.0168(13) 0.0187(17) 0.0017(11) 0.0052(12) 0.0028(12)
O8A 0.0136(10) 0.0165(9) 0.0164(11) 0.0010(8) 0.0043(8) -0.0027(8)
C9A 0.0158(14) 0.0171(13) 0.0171(16) 0.0006(11) 0.0080(12) 0.0030(12)
O10A 0.0132(10) 0.0233(10) 0.0271(13) 0.0033(8) 0.0073(9) 0.0024(9)
O11A 0.0150(12) 0.0182(11) 0.0173(15) 0.0041(9) 0.0041(10) -0.0038(10)
O1B 0.0194(14) 0.0202(11) 0.0186(16) -0.0073(10) 0.0102(12) -0.0038(10)
C3B 0.0139(14) 0.0182(13) 0.0176(16) 0.0032(11) 0.0062(12) 0.0041(11)
O2B 0.0191(11) 0.0245(10) 0.0249(13) 0.0006(8) 0.0134(9) 0.0043(9)
C4B 0.0146(14) 0.0186(13) 0.0197(17) 0.0013(11) 0.0088(12) 0.0039(11)
C5B 0.0238(19) 0.0216(16) 0.015(2) 0.0059(14) 0.0118(16) -0.0015(14)
C6B 0.0174(17) 0.0120(15) 0.022(2) -0.0042(13) 0.0084(16) -0.0025(14)
C7B 0.0149(14) 0.0142(13) 0.0183(17) -0.0007(11) 0.0045(12) -0.0007(11)
O8B 0.0170(10) 0.0154(9) 0.0179(11) -0.0028(8) 0.0095(9) -0.0022(8)
C9B 0.0136(14) 0.0157(13) 0.0194(16) 0.0000(11) 0.0049(12) 0.0008(11)
O10B 0.0215(11) 0.0145(9) 0.0264(13) -0.0039(8) 0.0079(10) -0.0036(8)
O11B 0.0206(12) 0.0172(11) 0.0184(15) -0.0064(9) 0.0109(11) -0.0033(10)
O1C 0.0224(13) 0.0182(11) 0.0180(15) 0.0077(9) 0.0104(11) 0.0032(10)
O2C 0.0211(11) 0.0157(10) 0.0242(12) 0.0029(8) 0.0059(9) 0.0032(8)
C3C 0.0143(13) 0.0140(13) 0.0163(16) -0.0021(11) 0.0020(12) -0.0012(11)
C4C 0.0160(14) 0.0134(13) 0.0182(16) 0.0012(11) 0.0054(12) 0.0017(11)
C5C 0.0218(18) 0.0189(15) 0.014(2) -0.0035(13) 0.0066(15) 0.0061(14)
C6C 0.0159(17) 0.0192(15) 0.022(2) 0.0023(13) 0.0112(16) 0.0000(14)
C7C 0.0172(14) 0.0163(13) 0.0161(16) -0.0014(11) 0.0087(12) -0.0015(11)
O8C 0.0170(10) 0.0157(9) 0.0157(11) 0.0032(8) 0.0076(9) 0.0017(8)
C9C 0.0150(14) 0.0179(13) 0.0160(16) -0.0010(11) 0.0057(12) -0.0038(11)
O10C 0.0197(11) 0.0224(10) 0.0267(13) 0.0014(8) 0.0141(10) -0.0032(9)
O11C 0.0213(14) 0.0167(11) 0.0180(16) 0.0059(10) 0.0105(12) 0.0034(10)
O1D 0.0154(12) 0.0194(11) 0.0178(15) -0.0045(9) 0.0036(11) 0.0042(10)
C3D 0.0147(14) 0.0163(13) 0.0191(17) -0.0003(11) 0.0076(12) -0.0029(12)
O2D 0.0137(10) 0.0242(10) 0.0242(13) -0.0034(8) 0.0065(9) -0.0036(9)
C4D 0.0120(13) 0.0169(13) 0.0177(16) -0.0012(11) 0.0047(12) -0.0011(11)
C5D 0.0122(19) 0.0197(18) 0.017(2) 0.0021(14) 0.0031(17) 0.0001(15)
C6D 0.020(2) 0.0152(17) 0.017(2) 0.0038(14) 0.0064(17) 0.0050(15)
C7D 0.0171(14) 0.0144(13) 0.0194(17) 0.0010(11) 0.0086(13) 0.0023(11)
O8D 0.0136(10) 0.0151(9) 0.0156(11) -0.0011(7) 0.0042(8) 0.0026(8)
C9D 0.0207(15) 0.0149(13) 0.0170(16) 0.0007(11) 0.0107(13) -0.0011(11)
O10D 0.0253(11) 0.0160(9) 0.0259(13) -0.0012(8) 0.0125(10) 0.0038(8)
O11D 0.0154(13) 0.0181(11) 0.0172(16) -0.0033(9) 0.0035(11) 0.0039(10)
C1E 0.0225(18) 0.0271(18) 0.028(2) -0.0007(14) 0.0102(16) 0.0022(15)
N2E 0.0186(17) 0.0209(16) 0.017(2) 0.0052(13) 0.0052(15) -0.0013(14)
C3E 0.0245(18) 0.0284(17) 0.023(2) -0.0027(14) 0.0096(15) -0.0021(14)
C1F 0.0285(19) 0.0240(17) 0.022(2) 0.0018(14) 0.0094(16) 0.0015(14)
N2F 0.0216(18) 0.0213(16) 0.015(2) -0.0058(13) 0.0070(15) -0.0004(14)
C3F 0.0244(19) 0.0250(17) 0.031(2) 0.0029(14) 0.0104(16) 0.0013(15)
C1G 0.0240(18) 0.0289(18) 0.021(2) -0.0015(14) 0.0085(15) 0.0012(14)
N2G 0.0217(18) 0.0227(16) 0.015(2) 0.0080(13) 0.0075(15) 0.0023(14)
C3G 0.0256(19) 0.0250(16) 0.027(2) -0.0025(14) 0.0110(16) -0.0006(14)
C1H 0.0277(19) 0.0246(17) 0.029(2) 0.0022(14) 0.0143(17) -0.0003(15)
N2H 0.0197(17) 0.0202(16) 0.016(2) -0.0052(13) 0.0049(15) 0.0014(13)
C3H 0.0255(19) 0.0252(16) 0.0212(19) 0.0014(14) 0.0075(15) 0.0000(14)

loop_
_atom_type_symbol
_atom_type_description
_atom_type_scat_dispersion_real
_atom_type_scat_dispersion_imag
_atom_type_scat_source
C C 0.0033 0.0016 'International Tables Vol C Tables 4.2.6.8 and 6.1.1.4'
H H 0.0000 0.0000 'International Tables Vol C Tables 4.2.6.8 and 6.1.1.4'
N N 0.0061 0.0033 'International Tables Vol C Tables 4.2.6.8 and 6.1.1.4'
O O 0.0106 0.0060 'International Tables Vol C Tables 4.2.6.8 and 6.1.1.4'
Zn Zn 0.2839 1.4301 'International Tables Vol C Tables 4.2.6.8 and 6.1.1.4'

loop_
_geom_angle_atom_site_label_1
_geom_angle_atom_site_label_2
_geom_angle_atom_site_label_3
_geom_angle_site_symmetry_1
_geom_angle_site_symmetry_3
_geom_angle
O1B Zn1 O1C . . 102.05(10)
O1B Zn1 O1D . . 126.36(10)
O1C Zn1 O1D . . 101.83(11)
O1B Zn1 O1A . . 101.62(11)
O1C Zn1 O1A . . 126.31(10)
O1D Zn1 O1A . . 101.52(10)
O11A Zn2 O11A . 2_655 98.89(14)
O11A Zn2 O11C . 4_545 105.70(9)
O11A Zn2 O11C 2_655 4_545 125.27(10)
O11A Zn2 O11C . 3_545 125.27(10)
O11A Zn2 O11C 2_655 3_545 105.70(9)
O11C Zn2 O11C 4_545 3_545 98.59(13)
O11B Zn3 O11B 2 . 105.24(13)
O11B Zn3 O11D 2 3_445 98.78(10)
O11B Zn3 O11D . 3_445 125.25(10)
O11B Zn3 O11D 2 4_545 125.25(10)
O11B Zn3 O11D . 4_545 98.78(10)
O11D Zn3 O11D 3_445 4_545 106.10(13)
C3A O1A Zn1 . . 114.34(18)
O2A C3A O1A . . 126.1(3)
O2A C3A C4A . . 117.4(3)
O1A C3A C4A . . 116.5(2)
C5A C4A O8A . . 110.4(2)
C5A C4A C3A . . 131.8(3)
O8A C4A C3A . . 117.7(3)
C4A C5A C6A . . 106.2(3)
C4A C5A H5A . . 126.9
C6A C5A H5A . . 126.9
C7A C6A C5A . . 106.9(3)
C7A C6A H6A . . 126.6
C5A C6A H6A . . 126.6
C6A C7A O8A . . 110.3(2)
C6A C7A C9A . . 132.1(3)
O8A C7A C9A . . 117.5(3)
C4A O8A C7A . . 106.3(2)
O10A C9A O11A . . 126.2(3)
O10A C9A C7A . . 117.0(3)
O11A C9A C7A . . 116.8(2)
C9A O11A Zn2 . . 113.20(18)
C3B O1B Zn1 . . 114.89(18)
O2B C3B O1B . . 126.0(3)
O2B C3B C4B . . 117.3(3)
O1B C3B C4B . . 116.7(2)
C5B C4B O8B . . 110.4(2)
C5B C4B C3B . . 131.9(3)
O8B C4B C3B . . 117.6(2)
C4B C5B C6B . . 106.5(2)
C4B C5B H5B . . 126.8
C6B C5B H5B . . 126.8
C7B C6B C5B . . 106.5(2)
C7B C6B H6B . . 126.7
C5B C6B H6B . . 126.7
C6B C7B O8B . . 110.4(2)
C6B C7B C9B . . 131.8(3)
O8B C7B C9B . . 117.6(2)
C7B O8B C4B . . 106.3(2)
O10B C9B O11B . . 126.3(3)
O10B C9B C7B . . 117.0(3)
O11B C9B C7B . . 116.7(2)
C9B O11B Zn3 . . 112.81(18)
C3C O1C Zn1 . . 114.84(18)
O2C C3C O1C . . 126.1(3)
O2C C3C C4C . . 117.2(3)
O1C C3C C4C . . 116.7(2)
C5C C4C O8C . . 110.4(2)
C5C C4C C3C . . 131.8(3)
O8C C4C C3C . . 117.7(2)
C4C C5C C6C . . 106.3(2)
C4C C5C H5C . . 126.8
C6C C5C H5C . . 126.8
C7C C6C C5C . . 106.8(2)
C7C C6C H6C . . 126.6
C5C C6C H6C . . 126.6
C6C C7C O8C . . 110.1(2)
C6C C7C C9C . . 132.1(3)
O8C C7C C9C . . 117.7(2)
C4C O8C C7C . . 106.4(2)
O10C C9C O11C . . 125.8(3)
O10C C9C C7C . . 117.2(3)
O11C C9C C7C . . 117.0(2)
C9C O11C Zn2 . 3_455 112.85(18)
C3D O1D Zn1 . . 114.53(18)
O2D C3D O1D . . 125.9(3)
O2D C3D C4D . . 117.3(3)
O1D C3D C4D . . 116.7(2)
C5D C4D O8D . . 110.5(2)
C5D C4D C3D . . 131.5(3)
O8D C4D C3D . . 117.9(2)
C4D C5D C6D . . 106.2(3)
C4D C5D H5D . . 126.9
C6D C5D H5D . . 126.9
C7D C6D C5D . . 106.5(3)
C7D C6D H6D . . 126.7
C5D C6D H6D . . 126.7
C6D C7D O8D . . 110.3(2)
C6D C7D C9D . . 131.7(3)
O8D C7D C9D . . 117.9(2)
C4D O8D C7D . . 106.5(2)
O10D C9D O11D . . 125.9(3)
O10D C9D C7D . . 117.4(3)
O11D C9D C7D . . 116.7(2)
C9D O11D Zn3 . 3 113.03(17)
N2E C1E H1E1 . . 109.5
N2E C1E H1E2 . . 109.5
H1E1 C1E H1E2 . . 109.5
N2E C1E H1E3 . . 109.5
H1E1 C1E H1E3 . . 109.5
H1E2 C1E H1E3 . . 109.5
C3E N2E C1E . . 112.1(3)
C3E N2E H2E1 . . 109.2
C1E N2E H2E1 . . 109.2
C3E N2E H2E2 . . 109.2
C1E N2E H2E2 . . 109.2
H2E1 N2E H2E2 . . 107.9
N2E C3E H3E1 . . 109.5
N2E C3E H3E2 . . 109.5
H3E1 C3E H3E2 . . 109.5
N2E C3E H3E3 . . 109.5
H3E1 C3E H3E3 . . 109.5
H3E2 C3E H3E3 . . 109.5
N2F C1F H1F1 . . 109.5
N2F C1F H1F2 . . 109.5
H1F1 C1F H1F2 . . 109.5
N2F C1F H1F3 . . 109.5
H1F1 C1F H1F3 . . 109.5
H1F2 C1F H1F3 . . 109.5
C3F N2F C1F . . 112.2(3)
C3F N2F H2F1 . . 109.2
C1F N2F H2F1 . . 109.2
C3F N2F H2F2 . . 109.2
C1F N2F H2F2 . . 109.2
H2F1 N2F H2F2 . . 107.9
N2F C3F H3F1 . . 109.5
N2F C3F H3F2 . . 109.5
H3F1 C3F H3F2 . . 109.5
N2F C3F H3F3 . . 109.5
H3F1 C3F H3F3 . . 109.5
H3F2 C3F H3F3 . . 109.5
N2G C1G H1G1 . . 109.5
N2G C1G H1G2 . . 109.5
H1G1 C1G H1G2 . . 109.5
N2G C1G H1G3 . . 109.5
H1G1 C1G H1G3 . . 109.5
H1G2 C1G H1G3 . . 109.5
C1G N2G C3G . . 112.1(3)
C1G N2G H2G1 . . 109.2
C3G N2G H2G1 . . 109.2
C1G N2G H2G2 . . 109.2
C3G N2G H2G2 . . 109.2
H2G1 N2G H2G2 . . 107.9
N2G C3G H3G1 . . 109.5
N2G C3G H3G2 . . 109.5
H3G1 C3G H3G2 . . 109.5
N2G C3G H3G3 . . 109.5
H3G1 C3G H3G3 . . 109.5
H3G2 C3G H3G3 . . 109.5
N2H C1H H1H1 . . 109.5
N2H C1H H1H2 . . 109.5
H1H1 C1H H1H2 . . 109.5
N2H C1H H1H3 . . 109.5
H1H1 C1H H1H3 . . 109.5
H1H2 C1H H1H3 . . 109.5
C1H N2H C3H . . 112.0(3)
C1H N2H H2H1 . . 109.2
C3H N2H H2H1 . . 109.2
C1H N2H H2H2 . . 109.2
C3H N2H H2H2 . . 109.2
H2H1 N2H H2H2 . . 107.9
N2H C3H H3H1 . . 109.5
N2H C3H H3H2 . . 109.5
H3H1 C3H H3H2 . . 109.5
N2H C3H H3H3 . . 109.5
H3H1 C3H H3H3 . . 109.5
H3H2 C3H H3H3 . . 109.5

loop_
_geom_bond_atom_site_label_1
_geom_bond_atom_site_label_2
_geom_bond_site_symmetry_2
_geom_bond_distance
Zn1 O1B . 1.975(2)
Zn1 O1C . 1.977(2)
Zn1 O1D . 1.978(2)
Zn1 O1A . 1.979(2)
Zn2 O11A . 1.981(2)
Zn2 O11A 2_655 1.981(2)
Zn2 O11C 4_545 1.984(2)
Zn2 O11C 3_545 1.984(2)
Zn3 O11B 2 1.984(2)
Zn3 O11B . 1.984(2)
Zn3 O11D 3_445 1.984(2)
Zn3 O11D 4_545 1.984(2)
O1A C3A . 1.282(4)
O2A C3A . 1.243(3)
C3A C4A . 1.488(4)
C4A C5A . 1.361(5)
C4A O8A . 1.369(3)
C5A C6A . 1.421(5)
C5A H5A . 0.9500
C6A C7A . 1.352(4)
C6A H6A . 0.9500
C7A O8A . 1.374(3)
C7A C9A . 1.490(4)
C9A O10A . 1.243(3)
C9A O11A . 1.284(4)
O1B C3B . 1.282(4)
C3B O2B . 1.244(3)
C3B C4B . 1.489(4)
C4B C5B . 1.361(4)
C4B O8B . 1.371(3)
C5B C6B . 1.417(3)
C5B H5B . 0.9500
C6B C7B . 1.364(4)
C6B H6B . 0.9500
C7B O8B . 1.366(3)
C7B C9B . 1.491(4)
C9B O10B . 1.243(3)
C9B O11B . 1.279(4)
O1C C3C . 1.279(4)
O2C C3C . 1.245(3)
C3C C4C . 1.492(4)
C4C C5C . 1.360(4)
C4C O8C . 1.369(3)
C5C C6C . 1.416(3)
C5C H5C . 0.9500
C6C C7C . 1.361(4)
C6C H6C . 0.9500
C7C O8C . 1.369(3)
C7C C9C . 1.484(4)
C9C O10C . 1.247(3)
C9C O11C . 1.284(4)
O1D C3D . 1.278(4)
C3D O2D . 1.245(3)
C3D C4D . 1.488(4)
C4D C5D . 1.363(4)
C4D O8D . 1.363(3)
C5D C6D . 1.420(5)
C5D H5D . 0.9500
C6D C7D . 1.360(5)
C6D H6D . 0.9500
C7D O8D . 1.368(3)
C7D C9D . 1.488(4)
C9D O10D . 1.242(3)
C9D O11D . 1.287(4)
C1E N2E . 1.478(4)
C1E H1E1 . 0.9800
C1E H1E2 . 0.9800
C1E H1E3 . 0.9800
N2E C3E . 1.478(4)
N2E H2E1 . 0.9100
N2E H2E2 . 0.9100
C3E H3E1 . 0.9800
C3E H3E2 . 0.9800
C3E H3E3 . 0.9800
C1F N2F . 1.481(4)
C1F H1F1 . 0.9800
C1F H1F2 . 0.9800
C1F H1F3 . 0.9800
N2F C3F . 1.480(4)
N2F H2F1 . 0.9100
N2F H2F2 . 0.9100
C3F H3F1 . 0.9800
C3F H3F2 . 0.9800
C3F H3F3 . 0.9800
C1G N2G . 1.480(4)
C1G H1G1 . 0.9800
C1G H1G2 . 0.9800
C1G H1G3 . 0.9800
N2G C3G . 1.482(4)
N2G H2G1 . 0.9100
N2G H2G2 . 0.9100
C3G H3G1 . 0.9800
C3G H3G2 . 0.9800
C3G H3G3 . 0.9800
C1H N2H . 1.482(4)
C1H H1H1 . 0.9800
C1H H1H2 . 0.9800
C1H H1H3 . 0.9800
N2H C3H . 1.482(4)
N2H H2H1 . 0.9100
N2H H2H2 . 0.9100
C3H H3H1 . 0.9800
C3H H3H2 . 0.9800
C3H H3H3 . 0.9800

loop_
_geom_hbond_atom_site_label_D
_geom_hbond_atom_site_label_H
_geom_hbond_atom_site_label_A
_geom_hbond_site_symmetry_A
_geom_hbond_distance_DH
_geom_hbond_distance_HA
_geom_hbond_distance_DA
_geom_hbond_angle_DHA
_geom_hbond_publ_flag
N2E H2E1 O10A 2_655 0.91 2.21 2.915(3) 134.2 yes
N2E H2E1 O2D 7 0.91 2.13 2.899(3) 141.3 yes
N2E H2E2 O2B . 0.91 2.12 2.864(3) 138.0 yes
N2E H2E2 O2B 7 0.91 2.22 2.926(4) 134.3 yes
N2F H2F1 O2A 7_556 0.91 2.12 2.893(3) 142.0 yes
N2F H2F1 O10D 4_545 0.91 2.23 2.926(3) 133.3 yes
N2F H2F2 O2C . 0.91 2.11 2.858(3) 139.0 yes
N2F H2F2 O2C 7_556 0.91 2.22 2.927(4) 133.7 yes
N2G H2G1 O10C 2 0.91 2.23 2.932(3) 133.1 yes
N2G H2G1 O10C 6_565 0.91 2.12 2.891(4) 142.3 yes
N2G H2G2 O10A 8_455 0.91 2.22 2.922(4) 133.8 yes
N2G H2G2 O2D . 0.91 2.12 2.867(3) 139.2 yes
N2H H2H1 O10B 4 0.91 2.22 2.928(3) 134.2 yes
N2H H2H1 O10B 8_556 0.91 2.12 2.886(4) 141.4 yes
N2H H2H2 O2A . 0.91 2.13 2.872(3) 138.0 yes
N2H H2H2 O10D 6_566 0.91 2.21 2.918(4) 134.4 yes

loop_
_geom_torsion_atom_site_label_1
_geom_torsion_atom_site_label_2
_geom_torsion_atom_site_label_3
_geom_torsion_atom_site_label_4
_geom_torsion_site_symmetry_4
_geom_torsion
Zn1 O1A C3A O2A . 10.5(4)
Zn1 O1A C3A C4A . -168.86(18)
O2A C3A C4A C5A . 1.2(5)
O1A C3A C4A C5A . -179.4(3)
O2A C3A C4A O8A . -174.6(2)
O1A C3A C4A O8A . 4.9(4)
O8A C4A C5A C6A . 0.0(4)
C3A C4A C5A C6A . -176.0(3)
C4A C5A C6A C7A . -0.1(4)
C5A C6A C7A O8A . 0.2(4)
C5A C6A C7A C9A . 176.4(3)
C5A C4A O8A C7A . 0.1(3)
C3A C4A O8A C7A . 176.7(2)
C6A C7A O8A C4A . -0.2(3)
C9A C7A O8A C4A . -177.0(2)
C6A C7A C9A O10A . -2.1(5)
O8A C7A C9A O10A . 173.8(2)
C6A C7A C9A O11A . 178.4(3)
O8A C7A C9A O11A . -5.6(4)
O10A C9A O11A Zn2 . -12.5(4)
C7A C9A O11A Zn2 . 166.93(18)
Zn1 O1B C3B O2B . -10.7(4)
Zn1 O1B C3B C4B . 169.09(18)
O2B C3B C4B C5B . -1.7(5)
O1B C3B C4B C5B . 178.5(3)
O2B C3B C4B O8B . 175.6(2)
O1B C3B C4B O8B . -4.2(4)
O8B C4B C5B C6B . -0.4(3)
C3B C4B C5B C6B . 177.0(3)
C4B C5B C6B C7B . 0.4(3)
C5B C6B C7B O8B . -0.2(3)
C5B C6B C7B C9B . -175.4(3)
C6B C7B O8B C4B . 0.0(3)
C9B C7B O8B C4B . 175.9(2)
C5B C4B O8B C7B . 0.2(3)
C3B C4B O8B C7B . -177.6(2)
C6B C7B C9B O10B . 1.5(5)
O8B C7B C9B O10B . -173.4(2)
C6B C7B C9B O11B . -178.9(3)
O8B C7B C9B O11B . 6.3(4)
O10B C9B O11B Zn3 . 12.8(4)
C7B C9B O11B Zn3 . -166.81(18)
Zn1 O1C C3C O2C . 10.4(4)
Zn1 O1C C3C C4C . -169.57(18)
O2C C3C C4C C5C . 0.6(5)
O1C C3C C4C C5C . -179.5(3)
O2C C3C C4C O8C . -176.2(2)
O1C C3C C4C O8C . 3.8(4)
O8C C4C C5C C6C . 0.2(3)
C3C C4C C5C C6C . -176.8(3)
C4C C5C C6C C7C . -0.2(3)
C5C C6C C7C O8C . 0.2(3)
C5C C6C C7C C9C . 175.3(3)
C5C C4C O8C C7C . 0.0(3)
C3C C4C O8C C7C . 177.4(2)
C6C C7C O8C C4C . -0.1(3)
C9C C7C O8C C4C . -176.0(2)
C6C C7C C9C O10C . -2.2(5)
O8C C7C C9C O10C . 172.6(2)
C6C C7C C9C O11C . 178.4(3)
O8C C7C C9C O11C . -6.8(4)
O10C C9C O11C Zn2 3_455 -12.3(4)
C7C C9C O11C Zn2 3_455 166.96(19)
Zn1 O1D C3D O2D . -10.2(4)
Zn1 O1D C3D C4D . 169.30(18)
O2D C3D C4D C5D . -0.4(5)
O1D C3D C4D C5D . -180.0(3)
O2D C3D C4D O8D . 175.6(2)
O1D C3D C4D O8D . -3.9(4)
O8D C4D C5D C6D . -0.6(4)
C3D C4D C5D C6D . 175.7(3)
C4D C5D C6D C7D . 0.6(4)
C5D C6D C7D O8D . -0.3(4)
C5D C6D C7D C9D . -176.8(3)
C5D C4D O8D C7D . 0.4(3)
C3D C4D O8D C7D . -176.4(2)
C6D C7D O8D C4D . 0.0(3)
C9D C7D O8D C4D . 177.0(2)
C6D C7D C9D O10D . 2.6(5)
O8D C7D C9D O10D . -173.6(2)
C6D C7D C9D O11D . -178.0(3)
O8D C7D C9D O11D . 5.8(4)
O10D C9D O11D Zn3 3 12.5(4)
C7D C9D O11D Zn3 3 -166.86(19)

_cod_database_fobs_code 2021376
